data_7236524
loop_
_publ_author_name
'Cai, Kun'
'Sun, Fuxing'
'Liang, Xiaoqiang'
'Liu, Cong'
'Zhao, Nian'
'Zou, Xiaoqin'
'Zhu, Guangshan'

_publ_section_title
;
 An acid-stable hexaphosphate ester based metal--organic framework and its
 polymer composite as proton exchange membrane
;
_journal_issue 25
_journal_name_full 'Journal of Materials Chemistry A'
_journal_page_first 12943
_journal_paper_doi 10.1039/C7TA00169J
_journal_volume 5
_journal_year 2017
_chemical_formula_sum 'C12 H44 O62 P12 Zn10'
_chemical_formula_weight 2205.81
_space_group_crystal_system triclinic
_space_group_IT_number 2
_space_group_name_Hall '-P 1'
_space_group_name_H-M_alt 'P -1'
_atom_sites_solution_hydrogens mixed
_audit_creation_method SHELXL-2014/7
_audit_update_record
;
2017-01-05 deposited with the CCDC.
2017-05-24 downloaded from the CCDC.
;
_cell_angle_alpha 104.12(3)
_cell_angle_beta 91.11(3)
_cell_angle_gamma 106.09(3)
_cell_formula_units_Z 2
_cell_length_a 11.962(2)
_cell_length_b 14.897(3)
_cell_length_c 22.540(5)
_cell_measurement_reflns_used 9877
_cell_measurement_temperature 293(2)
_cell_measurement_theta_max 27.75
_cell_measurement_theta_min 2.46
_cell_volume 3726.3(15)
_computing_structure_refinement 'SHELXL-2014/7 (Sheldrick, 2014)'
_diffrn_ambient_temperature 293(2)
_diffrn_measured_fraction_theta_full 0.996
_diffrn_measured_fraction_theta_max 0.994
_diffrn_measurement_device_type CCD
_diffrn_radiation_type MoK\a
_diffrn_radiation_wavelength 0.71073
_diffrn_reflns_av_R_equivalents 0.1292
_diffrn_reflns_av_unetI/netI 0.1316
_diffrn_reflns_Laue_measured_fraction_full 0.996
_diffrn_reflns_Laue_measured_fraction_max 0.994
_diffrn_reflns_limit_h_max 15
_diffrn_reflns_limit_h_min -15
_diffrn_reflns_limit_k_max 19
_diffrn_reflns_limit_k_min -19
_diffrn_reflns_limit_l_max 30
_diffrn_reflns_limit_l_min -30
_diffrn_reflns_number 85450
_diffrn_reflns_point_group_measured_fraction_full 0.996
_diffrn_reflns_point_group_measured_fraction_max 0.994
_diffrn_reflns_theta_full 25.242
_diffrn_reflns_theta_max 28.346
_diffrn_reflns_theta_min 2.257
_exptl_absorpt_coefficient_mu 3.526
_exptl_absorpt_correction_type multi-scan
_exptl_absorpt_process_details sadabs
_exptl_crystal_colour colorless
_exptl_crystal_density_diffrn 1.966
_exptl_crystal_description block
_exptl_crystal_F_000 2184
_exptl_crystal_size_max 0.220
_exptl_crystal_size_mid 0.200
_exptl_crystal_size_min 0.180
_exptl_transmission_factor_max 0.864
_exptl_transmission_factor_min 0.864
_refine_diff_density_max 4.057
_refine_diff_density_min -1.520
_refine_diff_density_rms 0.222
_refine_ls_extinction_method none
_refine_ls_goodness_of_fit_ref 1.002
_refine_ls_hydrogen_treatment constr
_refine_ls_matrix_type full
_refine_ls_number_parameters 871
_refine_ls_number_reflns 18485
_refine_ls_number_restraints 220
_refine_ls_restrained_S_all 1.004
_refine_ls_R_factor_all 0.1388
_refine_ls_R_factor_gt 0.0786
_refine_ls_shift/su_max 0.023
_refine_ls_shift/su_mean 0.000
_refine_ls_structure_factor_coef Fsqd
_refine_ls_weighting_details 'w=1/[\s^2^(Fo^2^)+(0.0644P)^2^+49.4553P] where P=(Fo^2^+2Fc^2^)/3'
_refine_ls_weighting_scheme calc
_refine_ls_wR_factor_gt 0.1670
_refine_ls_wR_factor_ref 0.1869
_reflns_Friedel_coverage 0.000
_reflns_number_gt 11288
_reflns_number_total 18485
_reflns_threshold_expression 'I > 2\s(I)'
_cod_data_source_file c7ta00169j2.cif
_cod_data_source_block aaa_sq
_cod_database_code 7236524
_shelx_shelxl_version_number 2014/7
_shelx_space_group_comment
;
The symmetry employed for this shelxl refinement is uniquely defined
by the following loop, which should always be used as a source of
symmetry information in preference to the above space-group names.
They are only intended as comments.
;
_shelx_estimated_absorpt_t_min 0.511
_shelx_estimated_absorpt_t_max 0.569

loop_
_space_group_symop_operation_xyz
'x, y, z'
'-x, -y, -z'

loop_
_atom_site_label
_atom_site_type_symbol
_atom_site_fract_x
_atom_site_fract_y
_atom_site_fract_z
_atom_site_U_iso_or_equiv
_atom_site_adp_type
_atom_site_occupancy
_atom_site_site_symmetry_order
_atom_site_calc_flag
_atom_site_refinement_flags_posn
_atom_site_refinement_flags_adp
_atom_site_refinement_flags_occupancy
_atom_site_disorder_assembly
_atom_site_disorder_group
Zn1 Zn 0.34220(8) 0.36085(7) 0.24155(4) 0.0120(2) Uani 1 1 d . . . . .
Zn2 Zn 0.65544(8) 0.63277(6) 0.26688(4) 0.0109(2) Uani 1 1 d . . . . .
Zn3 Zn -0.04222(8) 0.39376(6) 0.40439(4) 0.0116(2) Uani 1 1 d . . . . .
Zn4 Zn 0.39444(8) 0.98868(6) 0.58159(4) 0.0113(2) Uani 1 1 d . . . . .
Zn5 Zn 0.39695(8) -0.00467(6) 0.07929(4) 0.00919(19) Uani 1 1 d . . . . .
Zn6 Zn 1.04254(7) 0.61419(6) 0.09316(4) 0.00763(19) Uani 1 1 d . . . . .
Zn7 Zn 0.71787(8) 0.78075(6) 0.10385(4) 0.0100(2) Uani 1 1 d D . . . .
Zn8 Zn 0.32116(8) 0.78336(7) 0.24219(4) 0.0150(2) Uani 1 1 d D . . . .
Zn9 Zn 0.32866(10) 0.85826(8) 0.75626(5) 0.0238(3) Uani 1 1 d D . . . .
Zn10 Zn 0.70938(9) 0.79573(7) 0.60488(5) 0.0172(2) Uani 1 1 d D . . . .
P1 P 0.54345(18) 0.51273(15) 0.35471(9) 0.0105(4) Uani 1 1 d . . . . .
P2 P 0.15170(19) 0.42939(15) 0.30933(10) 0.0143(4) Uani 1 1 d . . . . .
P3 P 0.15439(17) 0.46787(14) 0.51326(10) 0.0099(4) Uani 1 1 d . . . . .
P4 P 0.28510(17) 0.78744(14) 0.60809(9) 0.0085(4) Uani 1 1 d . . . . .
P5 P 0.59938(17) 0.92564(14) 0.53390(9) 0.0084(4) Uani 1 1 d . . . . .
P6 P 0.56827(19) 0.80949(14) 0.32415(9) 0.0116(4) Uani 1 1 d . . . . .
P7 P 0.44768(18) 0.48905(15) 0.15512(10) 0.0128(4) Uani 1 1 d . . . . .
P8 P 0.4587(2) 0.19568(15) 0.18234(10) 0.0138(4) Uani 1 1 d . . . . .
P9 P 0.41010(17) 0.09227(14) -0.02644(9) 0.0085(4) Uani 1 1 d . . . . .
P10 P 0.71187(17) 0.21154(14) -0.10515(9) 0.0079(4) Uani 1 1 d . . . . .
P11 P 0.85440(17) 0.53718(14) -0.01837(9) 0.0068(4) Uani 1 1 d . . . . .
P12 P 0.82658(17) 0.63131(14) 0.16749(9) 0.0086(4) Uani 1 1 d . . . . .
O1 O 0.4769(5) 0.5798(4) 0.3980(2) 0.0108(11) Uani 1 1 d . . . . .
O2 O 0.2388(5) 0.4789(4) 0.3719(3) 0.0159(13) Uani 1 1 d . . . . .
O3 O 0.1794(4) 0.5616(4) 0.4870(2) 0.0110(11) Uani 1 1 d . U . . .
O4 O 0.3507(5) 0.7249(4) 0.5609(2) 0.0096(11) Uani 1 1 d . . . . .
O5 O 0.4790(4) 0.8569(4) 0.4966(2) 0.0093(11) Uani 1 1 d . U . . .
O6 O 0.5530(5) 0.7703(4) 0.3845(2) 0.0130(12) Uani 1 1 d . U . . .
O7 O 0.5206(5) 0.4337(4) 0.1084(2) 0.0129(12) Uani 1 1 d . . . . .
O8 O 0.4696(5) 0.2471(4) 0.1276(2) 0.0135(12) Uani 1 1 d . . . . .
O9 O 0.5302(5) 0.1563(4) 0.0147(2) 0.0114(12) Uani 1 1 d . . . . .
O10 O 0.6536(4) 0.2785(4) -0.0563(2) 0.0087(11) Uani 1 1 d . U . . .
O11 O 0.8246(5) 0.4471(4) 0.0111(2) 0.0101(11) Uani 1 1 d . . . . .
O12 O 0.7398(5) 0.5487(4) 0.1141(2) 0.0108(11) Uani 1 1 d . . . . .
O13 O 0.4622(5) 0.4439(5) 0.3028(3) 0.0253(15) Uani 1 1 d . . . . .
O14 O 0.6517(5) 0.5766(4) 0.3365(3) 0.0194(13) Uani 1 1 d . . . . .
O15 O 0.5780(5) 0.4590(4) 0.3990(3) 0.0172(13) Uani 1 1 d . . . . .
H15 H 0.5193 0.4302 0.4123 0.026 Uiso 1 1 calc R U . . .
O16 O 0.1933(5) 0.3441(4) 0.2776(3) 0.0194(13) Uani 1 1 d . . . . .
O17 O 0.0291(5) 0.3933(4) 0.3273(3) 0.0205(13) Uani 1 1 d . U . . .
O18 O 0.1623(6) 0.5019(5) 0.2715(3) 0.0311(17) Uani 1 1 d . . . . .
O19 O 0.0652(5) 0.3854(4) 0.4670(3) 0.0198(14) Uani 1 1 d . . . . .
O20 O 0.1027(5) 0.4962(4) 0.5737(3) 0.0194(13) Uani 1 1 d . . . . .
O21 O 0.2663(4) 0.4416(4) 0.5202(3) 0.0121(12) Uani 1 1 d . . . . .
H21 H 0.2770 0.4520 0.5586 0.014 Uiso 1 1 d R U . . .
O22 O 0.2761(5) 0.8720(4) 0.5841(3) 0.0167(13) Uani 1 1 d . . . . .
O23 O 0.3626(5) 0.8173(4) 0.6673(2) 0.0162(13) Uani 1 1 d . . . . .
O24 O 0.1625(5) 0.7277(4) 0.6135(3) 0.0171(13) Uani 1 1 d . . . . .
O25 O 0.5573(5) 0.9870(4) 0.5883(3) 0.0180(13) Uani 1 1 d . . . . .
O26 O 0.6735(5) 0.8682(4) 0.5509(3) 0.0158(13) Uani 1 1 d . . . . .
O27 O 0.6619(5) 0.9851(4) 0.4920(3) 0.0159(12) Uani 1 1 d . . . . .
O28 O 0.6587(5) 0.7673(4) 0.2899(3) 0.0194(13) Uani 1 1 d . . . . .
O29 O 0.4517(6) 0.7710(5) 0.2878(3) 0.0276(16) Uani 1 1 d . . . . .
O30 O 0.6172(6) 0.9176(4) 0.3432(3) 0.0276(16) Uani 1 1 d . . . . .
O31 O 0.3485(5) 0.4134(4) 0.1714(3) 0.0192(13) Uani 1 1 d . . . . .
O32 O 0.5239(6) 0.5603(5) 0.2078(3) 0.0252(15) Uani 1 1 d . . . . .
O33 O 0.4013(5) 0.5431(4) 0.1146(3) 0.0172(13) Uani 1 1 d . . . . .
H33 H 0.3575 0.5037 0.0857 0.026 Uiso 1 1 calc R U . . .
O34 O 0.3786(5) 0.2394(4) 0.2250(3) 0.0202(14) Uani 1 1 d . . . . .
O35 O 0.3964(6) 0.0887(4) 0.1557(3) 0.0257(15) Uani 1 1 d . U . . .
O36 O 0.5788(6) 0.2155(5) 0.2129(3) 0.0265(15) Uani 1 1 d . . . . .
O37 O 0.3352(5) 0.0398(5) 0.0159(3) 0.0260(16) Uani 1 1 d . . . . .
O38 O 0.4490(5) 0.0216(4) -0.0765(3) 0.0231(14) Uani 1 1 d . U . . .
O39 O 0.3505(5) 0.1530(4) -0.0501(3) 0.0176(13) Uani 1 1 d . . . . .
O40 O 0.7156(5) 0.1246(4) -0.0830(2) 0.0108(11) Uani 1 1 d . . . . .
O41 O 0.8364(5) 0.2659(4) -0.1113(3) 0.0132(12) Uani 1 1 d . . . . .
O42 O 0.6330(5) 0.1885(4) -0.1635(2) 0.0108(11) Uani 1 1 d . U . . .
O43 O 0.9386(4) 0.6223(4) 0.0265(2) 0.0103(11) Uani 1 1 d . . . . .
O44 O 0.9085(4) 0.5024(4) -0.0768(2) 0.0103(11) Uani 1 1 d . U . . .
O45 O 0.7426(4) 0.5605(4) -0.0309(2) 0.0105(11) Uani 1 1 d . U . . .
H45 H 0.7581 0.6121 -0.0403 0.013 Uiso 1 1 calc R U . . .
O46 O 0.7929(5) 0.6159(4) 0.2292(3) 0.0156(12) Uani 1 1 d . . . . .
O47 O 0.9490(5) 0.6198(4) 0.1622(3) 0.0152(12) Uani 1 1 d . . . . .
O48 O 0.8123(5) 0.7237(4) 0.1565(3) 0.0138(12) Uani 1 1 d . . . . .
O49 O 0.6063(5) 0.6466(4) 0.0503(3) 0.0140(12) Uani 1 1 d D . . . .
H49A H 0.6469 0.6018 0.0264 0.021 Uiso 1 1 d DR U . . .
H49B H 0.5500 0.6091 0.0736 0.021 Uiso 1 1 d DR U . . .
O50 O 0.5931(5) 0.7853(5) 0.1663(3) 0.0259(15) Uani 1 1 d D . . . .
H50A H 0.5239 0.8038 0.1579 0.039 Uiso 1 1 d DR U . . .
H50B H 0.5780 0.7407 0.1925 0.039 Uiso 1 1 d DR U . . .
O51 O 0.8239(5) 0.9213(4) 0.1555(3) 0.0209(14) Uani 1 1 d D . . . .
H51A H 0.7948 0.9747 0.1483 0.031 Uiso 1 1 d DR U . . .
H51B H 0.8236 0.9280 0.2010 0.031 Uiso 1 1 d DR U . . .
O52 O 0.8462(5) 0.7772(4) 0.0415(2) 0.0129(12) Uani 1 1 d D . . . .
H52A H 0.8878 0.7268 0.0402 0.019 Uiso 1 1 d DR U . . .
H52B H 0.8197 0.7692 -0.0025 0.019 Uiso 1 1 d DR U . . .
O53 O 0.1767(8) 0.7743(7) 0.2834(4) 0.067(3) Uani 1 1 d D U . . .
H53A H 0.1665 0.7713 0.3272 0.101 Uiso 1 1 d DR U . . .
H53B H 0.0956 0.7514 0.2615 0.101 Uiso 1 1 d DR U . . .
O54 O 0.3681(6) 0.9376(5) 0.2869(3) 0.0306(17) Uani 1 1 d D . . . .
H54A H 0.3117 0.9683 0.2734 0.046 Uiso 1 1 d DR U . . .
H54B H 0.3684 0.9504 0.3325 0.046 Uiso 1 1 d DR U . . .
O55 O 0.2580(5) 0.6325(4) 0.2038(3) 0.0210(14) Uani 1 1 d D . . . .
H55A H 0.3196 0.5995 0.1923 0.031 Uiso 1 1 d DR U . . .
H55B H 0.2042 0.6134 0.1644 0.031 Uiso 1 1 d DR U . . .
O56 O 0.4191(7) 0.9968(5) 0.7643(4) 0.054(2) Uani 1 1 d D . . . .
H56A H 0.4782 1.0173 0.7353 0.081 Uiso 1 1 d DR U . . .
H56B H 0.4510 1.0443 0.8050 0.081 Uiso 1 1 d DR U . . .
O57 O 0.1619(9) 0.7869(9) 0.7378(6) 0.069(3) Uani 0.75 1 d D U P A 1
H57A H 0.1209 0.7257 0.7504 0.103 Uiso 0.75 1 d DR U P A 1
H57B H 0.0973 0.8170 0.7323 0.103 Uiso 0.75 1 d DR U P A 1
O57' O 0.276(2) 0.702(2) 0.7961(15) 0.069(3) Uani 0.25 1 d D U P A 2
H57C H 0.2044 0.7082 0.7989 0.103 Uiso 0.25 1 d DR U P A 2
H57D H 0.2996 0.6498 0.7950 0.103 Uiso 0.25 1 d R U P A 2
O58 O 0.2727(6) 0.9144(5) 0.8426(3) 0.0299(16) Uani 1 1 d D . . . .
H58A H 0.3370 0.9678 0.8718 0.045 Uiso 1 1 d DR U . . .
H58B H 0.2489 0.8645 0.8672 0.045 Uiso 1 1 d DR U . . .
O59 O 0.8291(13) 0.8901(9) 0.6782(6) 0.082(4) Uani 0.75 1 d D U P B 1
H59A H 0.8215 0.8863 0.7214 0.123 Uiso 0.75 1 d DR U P B 1
H59B H 0.8416 0.9596 0.6786 0.123 Uiso 0.75 1 d DR U P B 1
O59' O 0.817(4) 0.9021(13) 0.6502(13) 0.082(4) Uani 0.25 1 d D U P B 2
H59C H 0.8151 0.9689 0.6902 0.123 Uiso 0.25 1 d DR U P B 2
H59D H 0.8314 0.8631 0.6757 0.123 Uiso 0.25 1 d R U P B 2
O60 O 0.8556(7) 0.7765(6) 0.5594(4) 0.061(2) Uani 1 1 d D U . . .
H60A H 0.8567 0.7808 0.5164 0.091 Uiso 1 1 d DR U . . .
H60B H 0.8843 0.7213 0.5628 0.091 Uiso 1 1 d DR U . . .
O61 O 0.6221(5) 0.6588(4) 0.5616(3) 0.0289(16) Uani 1 1 d D . . . .
H61A H 0.6587 0.6124 0.5351 0.043 Uiso 1 1 d DR U . . .
H61B H 0.5578 0.6174 0.5799 0.043 Uiso 1 1 d DR U . . .
O62 O 0.5869(5) 0.8028(5) 0.6658(3) 0.0271(15) Uani 1 1 d D . . . .
H62A H 0.5845 0.7760 0.7024 0.041 Uiso 1 1 d DR U . . .
H62B H 0.5044 0.7954 0.6520 0.041 Uiso 1 1 d DR U . . .
C1 C 0.3960(7) 0.6219(6) 0.3749(4) 0.0114(16) Uani 1 1 d . . . . .
H1 H 0.3916 0.6073 0.3299 0.014 Uiso 1 1 calc R U . . .
C2 C 0.2782(7) 0.5810(5) 0.3961(4) 0.0115(16) Uani 1 1 d . U . . .
H2 H 0.2215 0.6105 0.3830 0.014 Uiso 1 1 calc R U . . .
C3 C 0.2906(7) 0.6017(6) 0.4661(4) 0.0119(16) Uani 1 1 d . U . . .
H3 H 0.3472 0.5714 0.4783 0.014 Uiso 1 1 calc R U . . .
C4 C 0.3331(6) 0.7099(5) 0.4955(3) 0.0069(15) Uani 1 1 d . U . . .
H4 H 0.2752 0.7408 0.4858 0.008 Uiso 1 1 calc R U . . .
C5 C 0.4502(6) 0.7538(5) 0.4725(3) 0.0057(14) Uani 1 1 d . U . . .
H5 H 0.5109 0.7296 0.4871 0.007 Uiso 1 1 calc R U . . .
C6 C 0.4399(7) 0.7310(6) 0.4034(4) 0.0114(16) Uani 1 1 d . . . . .
H6 H 0.3850 0.7617 0.3898 0.014 Uiso 1 1 calc R U . . .
C7 C 0.6119(7) 0.3998(6) 0.1294(4) 0.0117(16) Uani 1 1 d . . . . .
H7 H 0.6229 0.4185 0.1744 0.014 Uiso 1 1 calc R U . . .
C8 C 0.5771(7) 0.2888(5) 0.1051(3) 0.0086(15) Uani 1 1 d . U . . .
H8 H 0.6382 0.2648 0.1195 0.010 Uiso 1 1 calc R U . . .
C9 C 0.5622(7) 0.2590(5) 0.0347(4) 0.0103(16) Uani 1 1 d . U . . .
H9 H 0.5006 0.2822 0.0200 0.012 Uiso 1 1 calc R U . . .
C10 C 0.6767(6) 0.3005(5) 0.0086(3) 0.0060(14) Uani 1 1 d . U . . .
H10 H 0.7377 0.2735 0.0196 0.007 Uiso 1 1 calc R U . . .
C11 C 0.7140(6) 0.4098(5) 0.0322(4) 0.0101(16) Uani 1 1 d . . . . .
H11 H 0.6569 0.4347 0.0148 0.012 Uiso 1 1 calc R U . . .
C12 C 0.7234(7) 0.4462(5) 0.1031(3) 0.0091(15) Uani 1 1 d . U . . .
H12 H 0.7910 0.4341 0.1214 0.011 Uiso 1 1 calc R U . . .

loop_
_atom_site_aniso_label
_atom_site_aniso_U_11
_atom_site_aniso_U_22
_atom_site_aniso_U_33
_atom_site_aniso_U_23
_atom_site_aniso_U_13
_atom_site_aniso_U_12
Zn1 0.0139(5) 0.0122(5) 0.0091(5) -0.0010(4) 0.0037(4) 0.0054(4)
Zn2 0.0143(5) 0.0107(5) 0.0081(5) 0.0007(4) 0.0045(4) 0.0057(4)
Zn3 0.0067(4) 0.0099(5) 0.0149(5) -0.0015(4) 0.0034(4) 0.0012(3)
Zn4 0.0174(5) 0.0086(5) 0.0090(5) 0.0021(4) 0.0036(4) 0.0059(4)
Zn5 0.0119(5) 0.0066(4) 0.0101(5) 0.0026(4) 0.0038(4) 0.0037(3)
Zn6 0.0064(4) 0.0053(4) 0.0100(4) 0.0003(3) 0.0019(3) 0.0013(3)
Zn7 0.0111(5) 0.0107(5) 0.0097(5) 0.0020(4) 0.0003(4) 0.0060(4)
Zn8 0.0158(5) 0.0209(5) 0.0112(5) 0.0055(4) 0.0062(4) 0.0084(4)
Zn9 0.0292(6) 0.0322(6) 0.0114(5) 0.0033(4) 0.0057(4) 0.0129(5)
Zn10 0.0191(5) 0.0202(5) 0.0164(5) 0.0077(4) 0.0048(4) 0.0096(4)
P1 0.0115(10) 0.0135(10) 0.0089(10) 0.0034(8) 0.0027(8) 0.0068(8)
P2 0.0142(11) 0.0140(11) 0.0105(10) -0.0015(8) 0.0039(8) 0.0011(8)
P3 0.0056(9) 0.0070(10) 0.0147(11) -0.0013(8) 0.0026(8) 0.0013(7)
P4 0.0103(10) 0.0069(10) 0.0061(10) -0.0003(8) 0.0013(8) 0.0008(8)
P5 0.0121(10) 0.0043(9) 0.0088(10) 0.0010(8) 0.0013(8) 0.0033(7)
P6 0.0197(11) 0.0082(10) 0.0078(10) 0.0010(8) 0.0058(8) 0.0060(8)
P7 0.0135(11) 0.0167(11) 0.0101(10) 0.0022(8) 0.0010(8) 0.0086(8)
P8 0.0243(12) 0.0093(10) 0.0098(10) 0.0036(8) 0.0099(9) 0.0064(9)
P9 0.0081(10) 0.0066(9) 0.0109(10) 0.0015(8) 0.0008(8) 0.0029(7)
P10 0.0095(10) 0.0066(9) 0.0061(9) 0.0008(8) 0.0039(8) 0.0004(7)
P11 0.0073(9) 0.0053(9) 0.0079(10) 0.0003(7) 0.0022(8) 0.0033(7)
P12 0.0080(10) 0.0087(10) 0.0088(10) -0.0005(8) 0.0007(8) 0.0044(8)
O1 0.010(3) 0.010(3) 0.012(3) 0.001(2) 0.005(2) 0.005(2)
O2 0.017(3) 0.008(3) 0.016(3) -0.003(2) 0.007(2) -0.002(2)
O3 0.0088(18) 0.0105(18) 0.0133(19) 0.0024(15) 0.0029(15) 0.0024(14)
O4 0.016(3) 0.010(3) 0.004(3) 0.003(2) 0.002(2) 0.005(2)
O5 0.0110(18) 0.0073(17) 0.0096(18) 0.0005(14) 0.0012(15) 0.0037(14)
O6 0.0113(18) 0.0157(19) 0.0119(19) 0.0041(15) 0.0040(15) 0.0034(15)
O7 0.017(3) 0.016(3) 0.008(3) 0.000(2) 0.004(2) 0.011(2)
O8 0.018(3) 0.013(3) 0.007(3) 0.002(2) 0.006(2) 0.001(2)
O9 0.016(3) 0.005(3) 0.011(3) 0.001(2) -0.003(2) 0.001(2)
O10 0.0089(18) 0.0090(18) 0.0075(18) -0.0003(14) 0.0009(14) 0.0036(14)
O11 0.012(3) 0.007(3) 0.014(3) 0.005(2) 0.004(2) 0.005(2)
O12 0.019(3) 0.004(3) 0.008(3) -0.001(2) 0.001(2) 0.002(2)
O13 0.024(3) 0.027(4) 0.022(3) -0.005(3) -0.007(3) 0.013(3)
O14 0.016(3) 0.033(4) 0.018(3) 0.017(3) 0.008(3) 0.012(3)
O15 0.020(3) 0.017(3) 0.017(3) 0.009(3) 0.002(3) 0.005(2)
O16 0.008(3) 0.022(3) 0.021(3) -0.002(3) 0.007(2) 0.000(2)
O17 0.018(2) 0.023(2) 0.019(2) 0.0041(16) 0.0067(16) 0.0037(15)
O18 0.043(4) 0.023(4) 0.020(4) 0.006(3) -0.006(3) -0.003(3)
O19 0.020(3) 0.009(3) 0.026(4) -0.001(3) -0.004(3) 0.001(2)
O20 0.028(3) 0.016(3) 0.017(3) 0.001(2) 0.012(3) 0.013(3)
O21 0.006(3) 0.018(3) 0.011(3) -0.001(2) 0.002(2) 0.007(2)
O22 0.021(3) 0.014(3) 0.020(3) 0.008(3) 0.009(3) 0.010(2)
O23 0.020(3) 0.017(3) 0.007(3) -0.002(2) 0.001(2) 0.002(2)
O24 0.011(3) 0.011(3) 0.023(3) -0.001(2) 0.010(2) -0.002(2)
O25 0.023(3) 0.018(3) 0.010(3) -0.005(2) 0.000(2) 0.009(3)
O26 0.013(3) 0.013(3) 0.025(3) 0.008(3) 0.005(2) 0.008(2)
O27 0.018(3) 0.016(3) 0.016(3) 0.009(2) 0.003(2) 0.005(2)
O28 0.035(4) 0.012(3) 0.017(3) 0.006(2) 0.020(3) 0.013(3)
O29 0.031(4) 0.044(4) 0.011(3) 0.013(3) -0.004(3) 0.010(3)
O30 0.047(4) 0.012(3) 0.022(4) 0.002(3) 0.022(3) 0.007(3)
O31 0.016(3) 0.030(4) 0.017(3) 0.010(3) 0.007(3) 0.011(3)
O32 0.028(4) 0.027(4) 0.019(3) -0.007(3) -0.006(3) 0.017(3)
O33 0.018(3) 0.014(3) 0.015(3) -0.006(2) -0.009(2) 0.007(2)
O34 0.034(4) 0.014(3) 0.015(3) 0.004(2) 0.013(3) 0.011(3)
O35 0.030(2) 0.021(2) 0.024(2) 0.0054(16) 0.0099(17) 0.0039(16)
O36 0.025(4) 0.038(4) 0.025(4) 0.019(3) 0.009(3) 0.013(3)
O37 0.008(3) 0.039(4) 0.038(4) 0.033(3) 0.002(3) 0.000(3)
O38 0.019(2) 0.023(2) 0.024(2) -0.0026(16) 0.0012(16) 0.0096(16)
O39 0.022(3) 0.012(3) 0.021(3) 0.006(2) -0.001(3) 0.009(2)
O40 0.014(3) 0.007(3) 0.013(3) 0.004(2) 0.006(2) 0.004(2)
O41 0.009(3) 0.008(3) 0.019(3) 0.001(2) 0.007(2) -0.002(2)
O42 0.0104(18) 0.0132(18) 0.0080(18) 0.0020(15) -0.0002(15) 0.0029(14)
O43 0.007(3) 0.011(3) 0.014(3) 0.001(2) -0.002(2) 0.006(2)
O44 0.0104(18) 0.0107(18) 0.0108(18) 0.0039(15) 0.0051(15) 0.0036(14)
O45 0.0111(18) 0.0097(18) 0.0128(19) 0.0031(15) -0.0006(15) 0.0062(14)
O46 0.013(3) 0.024(3) 0.012(3) 0.006(2) 0.009(2) 0.006(2)
O47 0.021(3) 0.019(3) 0.012(3) 0.005(2) 0.008(2) 0.013(2)
O48 0.017(3) 0.008(3) 0.014(3) -0.001(2) -0.001(2) 0.005(2)
O49 0.016(3) 0.008(3) 0.016(3) 0.001(2) -0.002(2) 0.003(2)
O50 0.016(3) 0.053(4) 0.022(3) 0.020(3) 0.010(3) 0.023(3)
O51 0.028(3) 0.008(3) 0.021(3) -0.004(2) 0.001(3) 0.000(2)
O52 0.017(3) 0.013(3) 0.010(3) 0.000(2) 0.005(2) 0.008(2)
O53 0.067(3) 0.067(3) 0.068(3) 0.0167(12) 0.0087(10) 0.0195(12)
O54 0.045(4) 0.040(4) 0.010(3) -0.003(3) -0.008(3) 0.027(3)
O55 0.026(3) 0.020(3) 0.019(3) 0.005(3) 0.008(3) 0.012(3)
O56 0.067(6) 0.015(4) 0.063(6) -0.006(4) 0.030(5) -0.004(4)
O57 0.068(3) 0.069(3) 0.068(3) 0.0173(11) 0.0067(8) 0.0197(12)
O57' 0.068(3) 0.069(3) 0.068(3) 0.0173(11) 0.0067(8) 0.0197(12)
O58 0.033(4) 0.027(4) 0.024(4) -0.003(3) 0.004(3) 0.006(3)
O59 0.081(4) 0.082(4) 0.081(4) 0.0210(12) 0.0075(8) 0.0235(14)
O59' 0.081(4) 0.082(4) 0.081(4) 0.0210(12) 0.0075(8) 0.0235(14)
O60 0.060(3) 0.060(3) 0.062(3) 0.0146(12) 0.0068(10) 0.0179(12)
O61 0.027(4) 0.015(3) 0.045(4) 0.003(3) 0.018(3) 0.009(3)
O62 0.022(3) 0.049(4) 0.015(3) 0.014(3) 0.007(3) 0.013(3)
C1 0.012(4) 0.013(4) 0.009(4) 0.002(3) -0.001(3) 0.002(3)
C2 0.011(2) 0.011(2) 0.012(2) -0.0007(17) 0.0026(17) 0.0034(17)
C3 0.011(2) 0.012(2) 0.012(2) 0.0013(17) 0.0030(17) 0.0032(17)
C4 0.008(2) 0.007(2) 0.005(2) 0.0013(16) 0.0017(16) 0.0010(16)
C5 0.006(2) 0.005(2) 0.006(2) 0.0009(16) 0.0022(16) 0.0018(16)
C6 0.010(4) 0.012(4) 0.010(4) 0.000(3) 0.004(3) 0.002(3)
C7 0.010(4) 0.011(4) 0.015(4) 0.001(3) 0.004(3) 0.007(3)
C8 0.009(2) 0.008(2) 0.007(2) 0.0012(17) 0.0023(17) 0.0015(16)
C9 0.011(2) 0.009(2) 0.011(2) 0.0018(17) 0.0012(17) 0.0035(17)
C10 0.007(2) 0.006(2) 0.006(2) 0.0030(16) 0.0014(16) 0.0023(16)
C11 0.005(4) 0.010(4) 0.014(4) 0.004(3) -0.003(3) -0.001(3)
C12 0.009(2) 0.008(2) 0.009(2) 0.0004(17) 0.0026(17) 0.0019(16)

loop_
_atom_type_symbol
_atom_type_description
_atom_type_scat_dispersion_real
_atom_type_scat_dispersion_imag
_atom_type_scat_source
C C 0.0033 0.0016 'International Tables Vol C Tables 4.2.6.8 and 6.1.1.4'
H H 0.0000 0.0000 'International Tables Vol C Tables 4.2.6.8 and 6.1.1.4'
O O 0.0106 0.0060 'International Tables Vol C Tables 4.2.6.8 and 6.1.1.4'
P P 0.1023 0.0942 'International Tables Vol C Tables 4.2.6.8 and 6.1.1.4'
Zn Zn 0.2839 1.4301 'International Tables Vol C Tables 4.2.6.8 and 6.1.1.4'

loop_
_geom_angle_atom_site_label_1
_geom_angle_atom_site_label_2
_geom_angle_atom_site_label_3
_geom_angle
_geom_angle_site_symmetry_1
_geom_angle_site_symmetry_3
O13 Zn1 O31 109.0(3) . .
O13 Zn1 O34 103.2(3) . .
O31 Zn1 O34 113.3(3) . .
O13 Zn1 O16 108.4(3) . .
O31 Zn1 O16 114.1(3) . .
O34 Zn1 O16 108.2(3) . .
O46 Zn2 O32 107.2(3) . .
O46 Zn2 O28 111.6(2) . .
O32 Zn2 O28 109.3(3) . .
O46 Zn2 O14 104.7(2) . .
O32 Zn2 O14 110.4(3) . .
O28 Zn2 O14 113.4(3) . .
O24 Zn3 O20 112.9(3) 2_566 2_566
O24 Zn3 O19 104.6(2) 2_566 .
O20 Zn3 O19 115.1(3) 2_566 .
O24 Zn3 O17 103.9(2) 2_566 .
O20 Zn3 O17 108.8(3) 2_566 .
O19 Zn3 O17 110.9(3) . .
O22 Zn4 O27 101.5(2) . 2_676
O22 Zn4 O30 104.0(3) . 2_676
O27 Zn4 O30 113.0(3) 2_676 2_676
O22 Zn4 O25 116.9(2) . .
O27 Zn4 O25 117.4(2) 2_676 .
O30 Zn4 O25 103.8(3) 2_676 .
O38 Zn5 O37 120.0(3) 2_655 .
O38 Zn5 O40 109.4(2) 2_655 2_655
O37 Zn5 O40 107.1(2) . 2_655
O38 Zn5 O35 107.4(3) 2_655 .
O37 Zn5 O35 105.9(3) . .
O40 Zn5 O35 106.2(2) 2_655 .
O41 Zn6 O47 106.3(2) 2_765 .
O41 Zn6 O44 116.7(2) 2_765 2_765
O47 Zn6 O44 110.1(2) . 2_765
O41 Zn6 O43 104.3(2) 2_765 .
O47 Zn6 O43 103.3(2) . .
O44 Zn6 O43 115.0(2) 2_765 .
O39 Zn7 O50 94.4(2) 2_665 .
O39 Zn7 O48 171.6(2) 2_665 .
O50 Zn7 O48 92.2(2) . .
O39 Zn7 O52 86.0(2) 2_665 .
O50 Zn7 O52 179.2(2) . .
O48 Zn7 O52 87.3(2) . .
O39 Zn7 O49 88.1(2) 2_665 .
O50 Zn7 O49 89.2(3) . .
O48 Zn7 O49 97.0(2) . .
O52 Zn7 O49 91.5(2) . .
O39 Zn7 O51 88.3(2) 2_665 .
O50 Zn7 O51 90.1(3) . .
O48 Zn7 O51 86.7(2) . .
O52 Zn7 O51 89.2(2) . .
O49 Zn7 O51 176.2(2) . .
O29 Zn8 O53 116.1(3) . .
O29 Zn8 O42 110.6(2) . 2_665
O53 Zn8 O42 133.2(3) . 2_665
O29 Zn8 O55 92.2(3) . .
O53 Zn8 O55 87.7(3) . .
O42 Zn8 O55 94.0(2) 2_665 .
O29 Zn8 O54 90.7(3) . .
O53 Zn8 O54 85.8(3) . .
O42 Zn8 O54 90.4(2) 2_665 .
O55 Zn8 O54 173.5(3) . .
O57 Zn9 O36 112.8(4) . 2_666
O57 Zn9 O56 133.1(5) . .
O36 Zn9 O56 113.2(3) 2_666 .
O57 Zn9 O23 92.9(4) . .
O36 Zn9 O23 95.1(3) 2_666 .
O56 Zn9 O23 92.2(3) . .
O57 Zn9 O58 82.3(4) . .
O36 Zn9 O58 95.7(3) 2_666 .
O56 Zn9 O58 84.2(3) . .
O23 Zn9 O58 169.1(3) . .
O36 Zn9 O57' 45.7(6) 2_666 .
O56 Zn9 O57' 151.8(6) . .
O23 Zn9 O57' 106.6(9) . .
O58 Zn9 O57' 80.7(9) . .
O26 Zn10 O59' 90.7(8) . .
O26 Zn10 O61 103.1(3) . .
O59' Zn10 O61 163.4(11) . .
O26 Zn10 O62 102.3(3) . .
O59' Zn10 O62 94.3(15) . .
O61 Zn10 O62 91.6(3) . .
O26 Zn10 O59 109.4(4) . .
O61 Zn10 O59 147.3(4) . .
O62 Zn10 O59 85.4(5) . .
O26 Zn10 O60 92.1(3) . .
O59' Zn10 O60 81.7(16) . .
O61 Zn10 O60 88.7(3) . .
O62 Zn10 O60 165.2(3) . .
O59 Zn10 O60 86.4(5) . .
O13 P1 O14 114.9(4) . .
O13 P1 O15 110.5(4) . .
O14 P1 O15 109.9(3) . .
O13 P1 O1 110.2(3) . .
O14 P1 O1 108.9(3) . .
O15 P1 O1 101.5(3) . .
O18 P2 O17 113.1(4) . .
O18 P2 O16 112.3(4) . .
O17 P2 O16 109.6(3) . .
O18 P2 O2 109.4(3) . .
O17 P2 O2 107.9(3) . .
O16 P2 O2 104.0(3) . .
O21 P3 O20 113.7(3) . .
O21 P3 O19 110.1(3) . .
O20 P3 O19 111.1(4) . .
O21 P3 O3 109.8(3) . .
O20 P3 O3 104.6(3) . .
O19 P3 O3 107.3(3) . .
O21 P3 H21 26.1 . .
O20 P3 H21 87.6 . .
O19 P3 H21 124.3 . .
O3 P3 H21 118.2 . .
O23 P4 O22 113.5(3) . .
O23 P4 O24 112.4(3) . .
O22 P4 O24 108.2(3) . .
O23 P4 O4 103.1(3) . .
O22 P4 O4 108.6(3) . .
O24 P4 O4 111.0(3) . .
O26 P5 O27 109.8(3) . .
O26 P5 O25 114.6(3) . .
O27 P5 O25 112.1(3) . .
O26 P5 O5 111.3(3) . .
O27 P5 O5 106.6(3) . .
O25 P5 O5 101.9(3) . .
O29 P6 O30 115.7(4) . .
O29 P6 O28 111.2(4) . .
O30 P6 O28 108.4(4) . .
O29 P6 O6 106.4(3) . .
O30 P6 O6 108.8(3) . .
O28 P6 O6 105.9(3) . .
O32 P7 O31 115.4(4) . .
O32 P7 O33 109.1(3) . .
O31 P7 O33 110.9(3) . .
O32 P7 O7 111.6(3) . .
O31 P7 O7 107.7(3) . .
O33 P7 O7 101.2(3) . .
O36 P8 O35 113.8(4) . .
O36 P8 O34 113.0(4) . .
O35 P8 O34 108.0(4) . .
O36 P8 O8 108.5(3) . .
O35 P8 O8 107.9(3) . .
O34 P8 O8 105.3(3) . .
O39 P9 O37 111.1(4) . .
O39 P9 O38 113.7(4) . .
O37 P9 O38 111.0(4) . .
O39 P9 O9 111.7(3) . .
O37 P9 O9 105.5(3) . .
O38 P9 O9 103.3(3) . .
O40 P10 O41 107.4(3) . .
O40 P10 O42 114.7(3) . .
O41 P10 O42 112.2(3) . .
O40 P10 O10 109.4(3) . .
O41 P10 O10 110.7(3) . .
O42 P10 O10 102.4(3) . .
O45 P11 O43 110.2(3) . .
O45 P11 O44 112.6(3) . .
O43 P11 O44 112.3(3) . .
O45 P11 O11 108.7(3) . .
O43 P11 O11 108.7(3) . .
O44 P11 O11 104.0(3) . .
O48 P12 O46 114.0(3) . .
O48 P12 O47 115.4(3) . .
O46 P12 O47 106.0(3) . .
O48 P12 O12 103.4(3) . .
O46 P12 O12 109.6(3) . .
O47 P12 O12 108.3(3) . .
C1 O1 P1 123.7(5) . .
C2 O2 P2 121.4(5) . .
C3 O3 P3 121.7(5) . .
C4 O4 P4 122.2(5) . .
C5 O5 P5 125.9(5) . .
C6 O6 P6 121.8(5) . .
C7 O7 P7 122.0(5) . .
C8 O8 P8 124.5(5) . .
C9 O9 P9 123.0(5) . .
C10 O10 P10 124.8(5) . .
C11 O11 P11 123.4(5) . .
C12 O12 P12 125.6(5) . .
P1 O13 Zn1 172.6(5) . .
P1 O14 Zn2 124.8(3) . .
P1 O15 H15 109.5 . .
P2 O16 Zn1 122.0(3) . .
P2 O17 Zn3 135.6(4) . .
P3 O19 Zn3 128.4(4) . .
P3 O20 Zn3 123.2(4) . 2_566
P3 O21 H21 101.7 . .
P4 O22 Zn4 130.2(4) . .
P4 O23 Zn9 131.3(4) . .
P4 O24 Zn3 150.9(4) . 2_566
P5 O25 Zn4 117.6(3) . .
P5 O26 Zn10 149.0(4) . .
P5 O27 Zn4 131.5(4) . 2_676
P6 O28 Zn2 126.8(4) . .
P6 O29 Zn8 153.6(5) . .
P6 O30 Zn4 130.5(4) . 2_676
P7 O31 Zn1 128.6(4) . .
P7 O32 Zn2 163.0(4) . .
P7 O33 H33 109.5 . .
P8 O34 Zn1 133.9(4) . .
P8 O35 Zn5 134.5(4) . .
P8 O36 Zn9 137.5(4) . 2_666
P9 O37 Zn5 124.1(3) . .
P9 O38 Zn5 125.9(4) . 2_655
P9 O39 Zn7 164.9(4) . 2_665
P10 O40 Zn5 135.7(3) . 2_655
P10 O41 Zn6 148.3(4) . 2_765
P10 O42 Zn8 127.1(3) . 2_665
P11 O43 Zn6 125.3(3) . .
P11 O44 Zn6 122.4(3) . 2_765
P11 O45 H45 109.5 . .
P12 O46 Zn2 126.6(3) . .
P12 O47 Zn6 130.3(3) . .
P12 O48 Zn7 144.4(3) . .
Zn7 O49 H49A 115.1 . .
Zn7 O49 H49B 114.9 . .
H49A O49 H49B 106.9 . .
Zn7 O50 H50A 121.2 . .
Zn7 O50 H50B 120.5 . .
H50A O50 H50B 111.4 . .
Zn7 O51 H51A 112.6 . .
Zn7 O51 H51B 111.4 . .
H51A O51 H51B 105.1 . .
Zn7 O52 H52A 116.1 . .
Zn7 O52 H52B 116.0 . .
H52A O52 H52B 105.1 . .
Zn8 O53 H53A 126.8 . .
Zn8 O53 H53B 124.7 . .
H53A O53 H53B 106.1 . .
Zn8 O54 H54A 111.6 . .
Zn8 O54 H54B 111.8 . .
H54A O54 H54B 106.5 . .
Zn8 O55 H55A 115.0 . .
Zn8 O55 H55B 113.7 . .
H55A O55 H55B 104.2 . .
Zn9 O56 H56A 123.1 . .
Zn9 O56 H56B 122.9 . .
H56A O56 H56B 104.2 . .
Zn9 O57 H57A 125.8 . .
Zn9 O57 H57B 124.8 . .
H57A O57 H57B 104.3 . .
Zn9 O57' H57C 86.9 . .
Zn9 O57' H57D 140.4 . .
H57C O57' H57D 128.8 . .
Zn9 O58 H58A 113.6 . .
Zn9 O58 H58B 112.8 . .
H58A O58 H58B 102.1 . .
Zn10 O59 H59A 122.5 . .
Zn10 O59 H59B 112.0 . .
H59A O59 H59B 106.6 . .
Zn10 O59' H59C 135.2 . .
Zn10 O59' H59D 87.5 . .
H59C O59' H59D 96.6 . .
Zn10 O60 H60A 117.4 . .
Zn10 O60 H60B 118.2 . .
H60A O60 H60B 108.8 . .
Zn10 O61 H61A 123.8 . .
Zn10 O61 H61B 122.9 . .
H61A O61 H61B 105.0 . .
Zn10 O62 H62A 123.1 . .
Zn10 O62 H62B 121.4 . .
H62A O62 H62B 106.6 . .
O1 C1 C6 107.1(6) . .
O1 C1 C2 107.6(6) . .
C6 C1 C2 109.8(7) . .
O1 C1 H1 110.7 . .
C6 C1 H1 110.7 . .
C2 C1 H1 110.7 . .
O2 C2 C1 110.2(6) . .
O2 C2 C3 107.6(6) . .
C1 C2 C3 108.8(6) . .
O2 C2 H2 110.1 . .
C1 C2 H2 110.1 . .
C3 C2 H2 110.1 . .
O3 C3 C4 109.3(6) . .
O3 C3 C2 109.5(6) . .
C4 C3 C2 110.8(6) . .
O3 C3 H3 109.0 . .
C4 C3 H3 109.0 . .
C2 C3 H3 109.0 . .
O4 C4 C3 108.3(6) . .
O4 C4 C5 108.4(6) . .
C3 C4 C5 109.8(6) . .
O4 C4 H4 110.1 . .
C3 C4 H4 110.1 . .
C5 C4 H4 110.1 . .
O5 C5 C6 108.5(6) . .
O5 C5 C4 107.0(6) . .
C6 C5 C4 110.7(6) . .
O5 C5 H5 110.2 . .
C6 C5 H5 110.2 . .
C4 C5 H5 110.2 . .
O6 C6 C1 110.2(6) . .
O6 C6 C5 108.1(6) . .
C1 C6 C5 111.0(6) . .
O6 C6 H6 109.2 . .
C1 C6 H6 109.2 . .
C5 C6 H6 109.2 . .
O7 C7 C12 107.2(6) . .
O7 C7 C8 108.5(6) . .
C12 C7 C8 110.4(6) . .
O7 C7 H7 110.2 . .
C12 C7 H7 110.2 . .
C8 C7 H7 110.2 . .
O8 C8 C7 109.6(6) . .
O8 C8 C9 109.0(6) . .
C7 C8 C9 110.6(6) . .
O8 C8 H8 109.2 . .
C7 C8 H8 109.2 . .
C9 C8 H8 109.2 . .
O9 C9 C10 108.9(6) . .
O9 C9 C8 108.3(6) . .
C10 C9 C8 110.7(6) . .
O9 C9 H9 109.6 . .
C10 C9 H9 109.6 . .
C8 C9 H9 109.6 . .
O10 C10 C11 107.0(6) . .
O10 C10 C9 107.7(6) . .
C11 C10 C9 109.0(6) . .
O10 C10 H10 111.0 . .
C11 C10 H10 111.0 . .
C9 C10 H10 111.0 . .
O11 C11 C10 108.5(6) . .
O11 C11 C12 109.0(6) . .
C10 C11 C12 113.8(6) . .
O11 C11 H11 108.5 . .
C10 C11 H11 108.5 . .
C12 C11 H11 108.5 . .
O12 C12 C7 109.8(6) . .
O12 C12 C11 103.9(6) . .
C7 C12 C11 111.8(6) . .
O12 C12 H12 110.4 . .
C7 C12 H12 110.4 . .
C11 C12 H12 110.4 . .

loop_
_geom_bond_atom_site_label_1
_geom_bond_atom_site_label_2
_geom_bond_distance
_geom_bond_site_symmetry_2
Zn1 O13 1.898(6) .
Zn1 O31 1.921(6) .
Zn1 O34 1.928(6) .
Zn1 O16 1.949(6) .
Zn2 O46 1.915(6) .
Zn2 O32 1.921(6) .
Zn2 O28 1.932(6) .
Zn2 O14 1.946(6) .
Zn3 O24 1.919(5) 2_566
Zn3 O20 1.931(6) 2_566
Zn3 O19 1.939(6) .
Zn3 O17 1.949(6) .
Zn4 O22 1.928(6) .
Zn4 O27 1.944(6) 2_676
Zn4 O30 1.951(6) 2_676
Zn4 O25 1.959(6) .
Zn5 O38 1.929(6) 2_655
Zn5 O37 1.929(6) .
Zn5 O40 1.938(5) 2_655
Zn5 O35 1.934(6) .
Zn6 O41 1.909(5) 2_765
Zn6 O47 1.932(6) .
Zn6 O44 1.938(5) 2_765
Zn6 O43 1.980(5) .
Zn7 O39 2.026(5) 2_665
Zn7 O50 2.074(6) .
Zn7 O48 2.093(5) .
Zn7 O52 2.104(5) .
Zn7 O49 2.125(5) .
Zn7 O51 2.152(5) .
Zn8 O29 1.928(6) .
Zn8 O53 1.965(8) .
Zn8 O42 1.973(5) 2_665
Zn8 O55 2.110(6) .
Zn8 O54 2.178(6) .
Zn9 O57 1.965(10) .
Zn9 O36 1.983(6) 2_666
Zn9 O56 2.009(6) .
Zn9 O23 2.032(6) .
Zn9 O58 2.121(6) .
Zn9 O57' 2.618(19) .
Zn10 O26 1.926(6) .
Zn10 O59' 1.80(2) .
Zn10 O61 2.003(6) .
Zn10 O62 2.034(6) .
Zn10 O59 2.102(11) .
Zn10 O60 2.097(8) .
P1 O13 1.477(6) .
P1 O14 1.509(6) .
P1 O15 1.538(6) .
P1 O1 1.605(6) .
P2 O18 1.511(7) .
P2 O17 1.516(6) .
P2 O16 1.516(6) .
P2 O2 1.621(6) .
P3 O21 1.510(5) .
P3 O20 1.520(6) .
P3 O19 1.530(6) .
P3 O3 1.602(6) .
P3 H21 1.8721 .
P4 O23 1.508(6) .
P4 O22 1.515(6) .
P4 O24 1.515(6) .
P4 O4 1.603(6) .
P5 O26 1.494(6) .
P5 O27 1.517(6) .
P5 O25 1.525(6) .
P5 O5 1.596(5) .
P6 O29 1.493(7) .
P6 O30 1.500(6) .
P6 O28 1.528(6) .
P6 O6 1.600(6) .
P7 O32 1.475(6) .
P7 O31 1.514(6) .
P7 O33 1.541(6) .
P7 O7 1.600(6) .
P8 O36 1.501(7) .
P8 O35 1.521(6) .
P8 O34 1.530(6) .
P8 O8 1.594(6) .
P9 O39 1.479(6) .
P9 O37 1.527(6) .
P9 O38 1.520(6) .
P9 O9 1.610(5) .
P10 O40 1.509(5) .
P10 O41 1.513(5) .
P10 O42 1.513(5) .
P10 O10 1.603(6) .
P11 O45 1.509(5) .
P11 O43 1.507(5) .
P11 O44 1.518(6) .
P11 O11 1.596(5) .
P12 O48 1.510(6) .
P12 O46 1.509(6) .
P12 O47 1.525(6) .
P12 O12 1.601(5) .
O1 C1 1.441(9) .
O2 C2 1.422(9) .
O3 C3 1.439(9) .
O4 C4 1.437(9) .
O5 C5 1.436(8) .
O6 C6 1.435(9) .
O7 C7 1.442(9) .
O8 C8 1.425(9) .
O9 C9 1.421(9) .
O10 C10 1.423(9) .
O11 C11 1.424(9) .
O12 C12 1.442(9) .
O15 H15 0.8200 .
O20 Zn3 1.931(6) 2_566
O21 H21 0.8413 .
O24 Zn3 1.919(5) 2_566
O27 Zn4 1.944(6) 2_676
O30 Zn4 1.951(6) 2_676
O33 H33 0.8200 .
O36 Zn9 1.983(6) 2_666
O38 Zn5 1.928(6) 2_655
O39 Zn7 2.026(5) 2_665
O40 Zn5 1.938(5) 2_655
O41 Zn6 1.909(5) 2_765
O42 Zn8 1.973(5) 2_665
O44 Zn6 1.938(5) 2_765
O45 H45 0.8200 .
O49 H49A 0.9929 .
O49 H49B 0.9946 .
O50 H50A 0.9721 .
O50 H50B 0.9758 .
O51 H51A 0.9992 .
O51 H51B 1.0056 .
O52 H52A 1.0040 .
O52 H52B 1.0048 .
O53 H53A 1.0071 .
O53 H53B 1.0080 .
O54 H54A 0.9940 .
O54 H54B 0.9980 .
O55 H55A 0.9999 .
O55 H55B 1.0183 .
O56 H56A 1.0073 .
O56 H56B 1.0035 .
O57 H57A 1.0172 .
O57 H57B 1.0143 .
O57' H57C 0.8851 .
O57' H57D 0.8940 .
O58 H58A 1.0218 .
O58 H58B 1.0150 .
O59 H59A 0.9932 .
O59 H59B 1.0028 .
O59' H59C 1.1763 .
O59' H59D 0.9527 .
O60 H60A 0.9851 .
O60 H60B 0.9944 .
O61 H61A 1.0012 .
O61 H61B 1.0090 .
O62 H62A 0.9984 .
O62 H62B 0.9969 .
C1 C6 1.529(11) .
C1 C2 1.509(11) .
C1 H1 0.9800 .
C2 C3 1.528(11) .
C2 H2 0.9800 .
C3 C4 1.519(10) .
C3 H3 0.9800 .
C4 C5 1.531(10) .
C4 H4 0.9800 .
C5 C6 1.506(10) .
C5 H5 0.9800 .
C6 H6 0.9800 .
C7 C12 1.526(11) .
C7 C8 1.541(10) .
C7 H7 0.9800 .
C8 C9 1.533(11) .
C8 H8 0.9800 .
C9 C10 1.531(10) .
C9 H9 0.9800 .
C10 C11 1.515(10) .
C10 H10 0.9800 .
C11 C12 1.547(11) .
C11 H11 0.9800 .
C12 H12 0.9800 .

loop_
_geom_hbond_atom_site_label_D
_geom_hbond_atom_site_label_H
_geom_hbond_atom_site_label_A
_geom_hbond_distance_DH
_geom_hbond_distance_HA
_geom_hbond_distance_DA
_geom_hbond_angle_DHA
_geom_hbond_site_symmetry_A
O15 H15 O61 0.82 2.03 2.848(9) 171.8 2_666
O21 H21 O15 0.84 1.93 2.450(8) 119.0 2_666
O33 H33 O45 0.82 1.61 2.426(7) 169.7 2_665
O45 H45 O52 0.82 2.61 3.123(7) 121.6 .
O49 H49A O45 0.99 1.85 2.790(8) 157.0 .
O49 H49B O33 0.99 2.13 3.103(8) 166.4 .
O50 H50A O42 0.97 1.92 2.840(8) 157.8 2_665
O50 H50B O28 0.98 2.28 2.975(8) 127.6 .
O51 H51A O58 1.00 2.00 2.976(9) 164.6 2_676
O52 H52A O43 1.00 1.78 2.776(7) 168.5 .
O54 H54B O25 1.00 1.87 2.788(8) 150.8 2_676
O55 H55A O33 1.00 2.13 2.974(8) 141.2 .
O55 H55B O41 1.02 2.53 3.210(8) 123.6 2_665
O55 H55B O44 1.02 2.38 3.310(8) 152.2 2_665
O56 H56A O54 1.01 1.90 2.838(11) 154.2 2_676
O56 H56B O42 1.00 2.54 3.298(9) 131.8 1_566
O57 H57A O17 1.02 2.45 3.021(12) 114.4 2_566
O58 H58A O38 1.02 1.64 2.624(9) 160.7 1_566
O60 H60B O19 0.99 1.84 2.768(10) 154.8 2_666
O61 H61A O21 1.00 1.72 2.698(8) 164.1 2_666
O61 H61B O15 1.01 1.85 2.848(9) 169.1 2_666
O62 H62A O34 1.00 1.77 2.736(9) 161.4 2_666
O62 H62B O4 1.00 2.54 3.392(8) 143.8 .
O62 H62B O23 1.00 1.84 2.751(9) 150.8 .
C3 H3 O21 0.98 2.34 2.883(10) 114.5 .
C5 H5 O26 0.98 2.52 2.997(9) 110.1 .
C8 H8 O57' 0.98 2.02 2.76(2) 130.5 2_666
C9 H9 O39 0.98 2.43 2.947(10) 112.3 .
C9 H9 O49 0.98 2.60 3.528(9) 158.0 2_665
C11 H11 O45 0.98 2.35 2.886(9) 113.3 .

loop_
_geom_torsion_atom_site_label_1
_geom_torsion_atom_site_label_2
_geom_torsion_atom_site_label_3
_geom_torsion_atom_site_label_4
_geom_torsion
_geom_torsion_site_symmetry_4
O13 P1 O1 C1 -42.5(6) .
O14 P1 O1 C1 84.4(6) .
O15 P1 O1 C1 -159.7(5) .
O18 P2 O2 C2 22.8(7) .
O17 P2 O2 C2 -100.6(6) .
O16 P2 O2 C2 143.0(6) .
O21 P3 O3 C3 8.1(6) .
O20 P3 O3 C3 130.4(6) .
O19 P3 O3 C3 -111.6(6) .
O23 P4 O4 C4 -157.7(5) .
O22 P4 O4 C4 -37.0(6) .
O24 P4 O4 C4 81.8(6) .
O26 P5 O5 C5 -9.9(7) .
O27 P5 O5 C5 109.8(6) .
O25 P5 O5 C5 -132.6(6) .
O29 P6 O6 C6 -15.5(7) .
O30 P6 O6 C6 109.8(6) .
O28 P6 O6 C6 -133.9(6) .
O32 P7 O7 C7 42.7(7) .
O31 P7 O7 C7 -85.0(6) .
O33 P7 O7 C7 158.6(5) .
O36 P8 O8 C8 10.5(7) .
O35 P8 O8 C8 -113.1(6) .
O34 P8 O8 C8 131.7(6) .
O39 P9 O9 C9 10.9(7) .
O37 P9 O9 C9 -110.0(6) .
O38 P9 O9 C9 133.5(6) .
O40 P10 O10 C10 41.8(6) .
O41 P10 O10 C10 -76.3(6) .
O42 P10 O10 C10 163.9(5) .
O45 P11 O11 C11 -11.0(6) .
O43 P11 O11 C11 109.0(6) .
O44 P11 O11 C11 -131.2(6) .
O48 P12 O12 C12 178.1(6) .
O46 P12 O12 C12 -60.0(6) .
O47 P12 O12 C12 55.2(6) .
O13 P1 O14 Zn2 38.4(6) .
O15 P1 O14 Zn2 163.8(4) .
O1 P1 O14 Zn2 -85.8(5) .
O18 P2 O16 Zn1 48.4(5) .
O17 P2 O16 Zn1 175.0(4) .
O2 P2 O16 Zn1 -69.9(5) .
O18 P2 O17 Zn3 -120.9(5) .
O16 P2 O17 Zn3 113.0(5) .
O2 P2 O17 Zn3 0.3(6) .
O21 P3 O19 Zn3 -140.0(4) .
O20 P3 O19 Zn3 93.2(5) .
O3 P3 O19 Zn3 -20.5(6) .
O21 P3 O20 Zn3 135.8(4) 2_566
O19 P3 O20 Zn3 -99.4(4) 2_566
O3 P3 O20 Zn3 16.1(5) 2_566
O23 P4 O22 Zn4 40.7(6) .
O24 P4 O22 Zn4 166.1(4) .
O4 P4 O22 Zn4 -73.3(5) .
O22 P4 O23 Zn9 85.6(5) .
O24 P4 O23 Zn9 -37.5(6) .
O4 P4 O23 Zn9 -157.1(4) .
O23 P4 O24 Zn3 -107.7(8) 2_566
O22 P4 O24 Zn3 126.2(8) 2_566
O4 P4 O24 Zn3 7.2(9) 2_566
O26 P5 O25 Zn4 -137.1(4) .
O27 P5 O25 Zn4 96.9(4) .
O5 P5 O25 Zn4 -16.8(4) .
O27 P5 O26 Zn10 161.4(7) .
O25 P5 O26 Zn10 34.2(9) .
O5 P5 O26 Zn10 -80.8(8) .
O26 P5 O27 Zn4 137.9(4) 2_676
O25 P5 O27 Zn4 -93.5(5) 2_676
O5 P5 O27 Zn4 17.3(6) 2_676
O29 P6 O28 Zn2 -62.8(5) .
O30 P6 O28 Zn2 168.9(4) .
O6 P6 O28 Zn2 52.3(5) .
O30 P6 O29 Zn8 9.5(11) .
O28 P6 O29 Zn8 -114.7(10) .
O6 P6 O29 Zn8 130.5(9) .
O29 P6 O30 Zn4 92.8(6) 2_676
O28 P6 O30 Zn4 -141.5(5) 2_676
O6 P6 O30 Zn4 -26.8(7) 2_676
O32 P7 O31 Zn1 -29.3(6) .
O33 P7 O31 Zn1 -154.0(4) .
O7 P7 O31 Zn1 96.1(5) .
O31 P7 O32 Zn2 110.4(16) .
O33 P7 O32 Zn2 -123.9(16) .
O7 P7 O32 Zn2 -12.9(17) .
O36 P8 O34 Zn1 92.2(6) .
O35 P8 O34 Zn1 -141.1(5) .
O8 P8 O34 Zn1 -26.0(6) .
O36 P8 O35 Zn5 -84.2(6) .
O34 P8 O35 Zn5 149.6(5) .
O8 P8 O35 Zn5 36.2(7) .
O35 P8 O36 Zn9 -15.5(7) 2_666
O34 P8 O36 Zn9 108.1(6) 2_666
O8 P8 O36 Zn9 -135.6(5) 2_666
O39 P9 O37 Zn5 -155.3(4) .
O38 P9 O37 Zn5 77.1(6) .
O9 P9 O37 Zn5 -34.1(6) .
O39 P9 O38 Zn5 129.6(4) 2_655
O37 P9 O38 Zn5 -104.3(5) 2_655
O9 P9 O38 Zn5 8.3(5) 2_655
O37 P9 O39 Zn7 -133.1(14) 2_665
O38 P9 O39 Zn7 -7.1(16) 2_665
O9 P9 O39 Zn7 109.4(15) 2_665
O41 P10 O40 Zn5 -164.1(4) 2_655
O42 P10 O40 Zn5 -38.7(6) 2_655
O10 P10 O40 Zn5 75.7(5) 2_655
O40 P10 O41 Zn6 -129.4(7) 2_765
O42 P10 O41 Zn6 103.7(7) 2_765
O10 P10 O41 Zn6 -10.0(8) 2_765
O40 P10 O42 Zn8 -119.9(4) 2_665
O41 P10 O42 Zn8 2.9(5) 2_665
O10 P10 O42 Zn8 121.6(4) 2_665
O45 P11 O43 Zn6 141.3(4) .
O44 P11 O43 Zn6 -92.2(4) .
O11 P11 O43 Zn6 22.3(5) .
O45 P11 O44 Zn6 -130.3(3) 2_765
O43 P11 O44 Zn6 104.6(4) 2_765
O11 P11 O44 Zn6 -12.7(4) 2_765
O48 P12 O46 Zn2 45.7(5) .
O47 P12 O46 Zn2 173.6(4) .
O12 P12 O46 Zn2 -69.7(5) .
O48 P12 O47 Zn6 -61.0(5) .
O46 P12 O47 Zn6 171.8(4) .
O12 P12 O47 Zn6 54.3(5) .
O46 P12 O48 Zn7 -113.0(6) .
O47 P12 O48 Zn7 124.0(6) .
O12 P12 O48 Zn7 5.9(7) .
P1 O1 C1 C6 -124.4(6) .
P1 O1 C1 C2 117.6(6) .
P2 O2 C2 C1 -95.5(7) .
P2 O2 C2 C3 146.0(5) .
O1 C1 C2 O2 -61.3(8) .
C6 C1 C2 O2 -177.6(6) .
O1 C1 C2 C3 56.4(8) .
C6 C1 C2 C3 -59.8(8) .
P3 O3 C3 C4 -130.3(6) .
P3 O3 C3 C2 108.1(6) .
O2 C2 C3 O3 -59.5(8) .
C1 C2 C3 O3 -178.9(6) .
O2 C2 C3 C4 179.8(6) .
C1 C2 C3 C4 60.4(8) .
P4 O4 C4 C3 -122.5(6) .
P4 O4 C4 C5 118.4(6) .
O3 C3 C4 O4 63.0(7) .
C2 C3 C4 O4 -176.1(6) .
O3 C3 C4 C5 -178.8(6) .
C2 C3 C4 C5 -57.9(8) .
P5 O5 C5 C6 -112.8(6) .
P5 O5 C5 C4 127.8(5) .
O4 C4 C5 O5 -68.0(7) .
C3 C4 C5 O5 173.8(6) .
O4 C4 C5 C6 174.0(6) .
C3 C4 C5 C6 55.8(8) .
P6 O6 C6 C1 90.5(7) .
P6 O6 C6 C5 -148.0(5) .
O1 C1 C6 O6 62.3(8) .
C2 C1 C6 O6 178.8(6) .
O1 C1 C6 C5 -57.5(8) .
C2 C1 C6 C5 59.1(8) .
O5 C5 C6 O6 65.3(7) .
C4 C5 C6 O6 -177.6(6) .
O5 C5 C6 C1 -173.7(6) .
C4 C5 C6 C1 -56.6(8) .
P7 O7 C7 C12 -122.7(6) .
P7 O7 C7 C8 118.0(6) .
P8 O8 C8 C7 -103.2(7) .
P8 O8 C8 C9 135.7(6) .
O7 C7 C8 O8 -59.7(8) .
C12 C7 C8 O8 -176.9(6) .
O7 C7 C8 C9 60.4(8) .
C12 C7 C8 C9 -56.8(8) .
P9 O9 C9 C10 -119.3(6) .
P9 O9 C9 C8 120.2(6) .
O8 C8 C9 O9 -59.5(8) .
C7 C8 C9 O9 -180.0(6) .
O8 C8 C9 C10 -178.8(6) .
C7 C8 C9 C10 60.7(8) .
P10 O10 C10 C11 125.7(5) .
P10 O10 C10 C9 -117.2(6) .
O9 C9 C10 O10 66.8(7) .
C8 C9 C10 O10 -174.2(6) .
O9 C9 C10 C11 -177.4(6) .
C8 C9 C10 C11 -58.4(8) .
P11 O11 C11 C10 134.1(5) .
P11 O11 C11 C12 -101.5(6) .
O10 C10 C11 O11 -67.8(7) .
C9 C10 C11 O11 176.0(6) .
O10 C10 C11 C12 170.7(6) .
C9 C10 C11 C12 54.5(8) .
P12 O12 C12 C7 100.5(7) .
P12 O12 C12 C11 -139.8(5) .
O7 C7 C12 O12 48.6(8) .
C8 C7 C12 O12 166.6(6) .
O7 C7 C12 C11 -66.1(8) .
C8 C7 C12 C11 51.9(8) .
O11 C11 C12 O12 68.2(7) .
C10 C11 C12 O12 -170.6(6) .
O11 C11 C12 C7 -173.5(6) .
C10 C11 C12 C7 -52.3(8) .
